data_7124429
loop_
_publ_author_name
'Dehnhardt, Natalie'
'Luy, Jan-Niclas'
'Szabo, Marvin'
'Wende, Mirco'
'Tonner, Ralf'
'Heine, Johanna'

_publ_section_title
;
 Synthesis of a two-dimensional organic--inorganic bismuth iodide metalate
 through in situ formation of iminium cations
;
_journal_name_full 'Chemical Communications'
_journal_paper_doi 10.1039/C9CC06625J
_journal_year 2019
_chemical_formula_moiety 'Bi2 I7, C5 H12 N'
_chemical_formula_sum 'C5 H12 Bi2 I7 N'
_chemical_formula_weight 1392.42
_space_group_crystal_system monoclinic
_space_group_IT_number 13
_space_group_name_Hall '-P 2yac'
_space_group_name_H-M_alt 'P 1 2/n 1'
_atom_sites_solution_hydrogens geom
_atom_sites_solution_primary dual
_audit_creation_date 2019-06-24
_audit_creation_method
;
Olex2 1.2
(compiled 2018.05.29 svn.r3508 for OlexSys, GUI svn.r5506)
;
_audit_update_record
;
2019-07-11 deposited with the CCDC.	2019-10-28 downloaded from the CCDC.
;
_cell_angle_alpha 90
_cell_angle_beta 108.165(2)
_cell_angle_gamma 90
_cell_formula_units_Z 4
_cell_length_a 14.4647(8)
_cell_length_b 7.5084(4)
_cell_length_c 20.9965(11)
_cell_measurement_reflns_used 9996
_cell_measurement_temperature 100
_cell_measurement_theta_max 25.30
_cell_measurement_theta_min 2.96
_cell_volume 2166.7(2)
_computing_molecular_graphics 'Olex2 (Dolomanov et al., 2009)'
_computing_publication_material 'Olex2 (Dolomanov et al., 2009)'
_computing_structure_refinement 'XL (Sheldrick, 2008)'
_computing_structure_solution 'XT (Sheldrick, 2015)'
_diffrn_ambient_temperature 100.0
_diffrn_detector_area_resol_mean 10.4167
_diffrn_measured_fraction_theta_full 0.999
_diffrn_measured_fraction_theta_max 0.997
_diffrn_measurement_device_type 'Bruker D8 QUEST area detector'
_diffrn_measurement_method '\w and \f scans'
_diffrn_radiation_type MoK\a
_diffrn_radiation_wavelength 0.71073
_diffrn_reflns_av_R_equivalents 0.0623
_diffrn_reflns_av_unetI/netI 0.0180
_diffrn_reflns_Laue_measured_fraction_full 0.999
_diffrn_reflns_Laue_measured_fraction_max 0.997
_diffrn_reflns_limit_h_max 17
_diffrn_reflns_limit_h_min -17
_diffrn_reflns_limit_k_max 9
_diffrn_reflns_limit_k_min -9
_diffrn_reflns_limit_l_max 25
_diffrn_reflns_limit_l_min -25
_diffrn_reflns_number 83909
_diffrn_reflns_point_group_measured_fraction_full 0.999
_diffrn_reflns_point_group_measured_fraction_max 0.997
_diffrn_reflns_theta_full 25.242
_diffrn_reflns_theta_max 25.322
_diffrn_reflns_theta_min 2.713
_diffrn_source 'microfocus sealed X-ray tube'
_diffrn_standards_number 0
_exptl_absorpt_coefficient_mu 26.177
_exptl_absorpt_correction_T_max 0.3311
_exptl_absorpt_correction_T_min 0.2865
_exptl_absorpt_correction_type multi-scan
_exptl_absorpt_process_details
'SADABS-2016/2 (Bruker,2016/2) was used for absorption correction. wR2(int) was 0.1022 before and 0.0607 after correction. The Ratio of minimum to maximum transmission is 0.8653. The \l/2 correction factor is Not present.'
_exptl_crystal_colour red
_exptl_crystal_colour_primary red
_exptl_crystal_density_diffrn 4.269
_exptl_crystal_description block
_exptl_crystal_F_000 2344
_exptl_crystal_size_max 0.078
_exptl_crystal_size_mid 0.049
_exptl_crystal_size_min 0.04
_refine_diff_density_max 0.912
_refine_diff_density_min -1.257
_refine_diff_density_rms 0.217
_refine_ls_extinction_method none
_refine_ls_goodness_of_fit_ref 1.111
_refine_ls_hydrogen_treatment constr
_refine_ls_matrix_type full
_refine_ls_number_parameters 142
_refine_ls_number_reflns 3936
_refine_ls_number_restraints 0
_refine_ls_restrained_S_all 1.111
_refine_ls_R_factor_all 0.0305
_refine_ls_R_factor_gt 0.0222
_refine_ls_shift/su_max 0.003
_refine_ls_shift/su_mean 0.000
_refine_ls_structure_factor_coef Fsqd
_refine_ls_weighting_details 'w=1/[\s^2^(Fo^2^)+(0.0130P)^2^+4.8387P] where P=(Fo^2^+2Fc^2^)/3'
_refine_ls_weighting_scheme calc
_refine_ls_wR_factor_gt 0.0352
_refine_ls_wR_factor_ref 0.0367
_reflns_Friedel_coverage 0.000
_reflns_number_gt 3402
_reflns_number_total 3936
_reflns_threshold_expression 'I > 2\s(I)'
_cod_data_source_file c9cc06625j2.cif
_cod_data_source_block compound1
_cod_database_code 7124429
_shelx_shelxl_version_number 2014/7
_shelx_space_group_comment
;
The symmetry employed for this shelxl refinement is uniquely defined
by the following loop, which should always be used as a source of
symmetry information in preference to the above space-group names.
They are only intended as comments.
;
_shelx_estimated_absorpt_t_max 0.421
_shelx_estimated_absorpt_t_min 0.235
_olex2_refinement_description
;
1. Fixed Uiso
 At 1.5 times of:
  All C(H,H,H,H,H,H) groups
2. Shared sites
{C5, N5}
{C6, N6}
3. Uiso/Uaniso restraints and constraints
Uanis(C5) = Uanis(N5)
Uanis(C6) = Uanis(N6)
4. Others
 Sof(C5)=Sof(N6)=Sof(H1AA)=Sof(H1AB)=Sof(H1AC)=Sof(H4AA)=Sof(H4AB)=Sof(H4AC)=
 Sof(H2AA)=Sof(H2AB)=Sof(H2AC)=Sof(H3AA)=Sof(H3AB)=Sof(H3AC)=1-FVAR(1)
 Sof(N5)=Sof(C6)=Sof(H1BD)=Sof(H1BE)=Sof(H1BF)=Sof(H4BD)=Sof(H4BE)=Sof(H4BF)=
 Sof(H2BD)=Sof(H2BE)=Sof(H2BF)=Sof(H3BD)=Sof(H3BE)=Sof(H3BF)=FVAR(1)
5.a Idealised Me refined as rotating group:
 C1(H1BD,H1BE,H1BF), C1(H1AA,H1AB,H1AC), C4(H4AA,H4AB,H4AC), C4(H4BD,H4BE,
 H4BF), C2(H2BD,H2BE,H2BF), C2(H2AA,H2AB,H2AC), C3(H3AA,H3AB,H3AC), C3(H3BD,
 H3BE,H3BF)
;
_olex2_submission_special_instructions 'No special instructions were received'

loop_
_space_group_symop_operation_xyz
'x, y, z'
'-x+1/2, y, -z+1/2'
'-x, -y, -z'
'x-1/2, -y, z-1/2'

loop_
_atom_site_label
_atom_site_type_symbol
_atom_site_fract_x
_atom_site_fract_y
_atom_site_fract_z
_atom_site_U_iso_or_equiv
_atom_site_adp_type
_atom_site_occupancy
_atom_site_site_symmetry_order
_atom_site_calc_flag
_atom_site_refinement_flags_posn
_atom_site_refinement_flags_adp
_atom_site_refinement_flags_occupancy
_atom_site_disorder_assembly
_atom_site_disorder_group
Bi2 Bi 0.45006(2) 0.76583(3) 0.79002(2) 0.00852(6) Uani 1 1 d . . . . .
Bi1 Bi 0.55027(2) 0.28542(3) 0.71618(2) 0.00819(6) Uani 1 1 d . . . . .
I8 I 0.2500 0.95536(7) 0.7500 0.01150(12) Uani 1 2 d S T P . .
I4 I 0.65179(3) 0.61065(5) 0.80578(2) 0.01175(9) Uani 1 1 d . . . . .
I2 I 0.46648(3) -0.05474(5) 0.64850(2) 0.01102(9) Uani 1 1 d . . . . .
I5 I 0.34920(3) 0.44192(5) 0.69876(2) 0.01150(9) Uani 1 1 d . . . . .
I1 I 0.7500 0.09525(7) 0.7500 0.01357(12) Uani 1 2 d S T P . .
I7 I 0.53306(3) 1.10561(5) 0.85814(2) 0.01144(9) Uani 1 1 d . . . . .
I6 I 0.44237(3) 0.60798(5) 0.91384(2) 0.01468(9) Uani 1 1 d . . . . .
I3 I 0.55484(3) 0.44260(5) 0.59164(2) 0.01449(9) Uani 1 1 d . . . . .
N5 N 0.2347(4) 0.1244(7) 0.5121(3) 0.0139(14) Uani 0.53(4) 1 d . . . A 2
C5 C 0.2347(4) 0.1244(7) 0.5121(3) 0.0139(14) Uani 0.47(4) 1 d . . . A 1
N6 N 0.2769(4) 0.0024(8) 0.4885(3) 0.0176(15) Uani 0.47(4) 1 d . . . A 1
C6 C 0.2769(4) 0.0024(8) 0.4885(3) 0.0176(15) Uani 0.53(4) 1 d . . . A 2
C1 C 0.2509(5) 0.3174(8) 0.5031(3) 0.0184(14) Uani 1 1 d . . . . .
H1BD H 0.2974 0.3313 0.4780 0.028 Uiso 0.53(4) 1 calc GR . . A 2
H1BE H 0.2769 0.3742 0.5471 0.028 Uiso 0.53(4) 1 calc GR . . A 2
H1BF H 0.1890 0.3736 0.4782 0.028 Uiso 0.53(4) 1 calc GR . . A 2
H1AA H 0.3172 0.3499 0.5300 0.028 Uiso 0.47(4) 1 calc GR . . A 1
H1AB H 0.2041 0.3877 0.5177 0.028 Uiso 0.47(4) 1 calc GR . . A 1
H1AC H 0.2420 0.3415 0.4557 0.028 Uiso 0.47(4) 1 calc GR . . A 1
C4 C 0.2622(5) -0.1901(8) 0.4973(3) 0.0246(16) Uani 1 1 d . . . . .
H4AA H 0.3139 -0.2343 0.5364 0.037 Uiso 0.47(4) 1 calc GR . . A 1
H4AB H 0.2642 -0.2549 0.4572 0.037 Uiso 0.47(4) 1 calc GR . . A 1
H4AC H 0.1989 -0.2086 0.5041 0.037 Uiso 0.47(4) 1 calc GR . . A 1
H4BD H 0.2281 -0.2063 0.5305 0.037 Uiso 0.53(4) 1 calc GR . . A 2
H4BE H 0.3255 -0.2500 0.5127 0.037 Uiso 0.53(4) 1 calc GR . . A 2
H4BF H 0.2233 -0.2415 0.4544 0.037 Uiso 0.53(4) 1 calc GR . . A 2
C2 C 0.1688(5) 0.0846(9) 0.5522(3) 0.0227(15) Uani 1 1 d . . . . .
H2BD H 0.2069 0.0384 0.5962 0.034 Uiso 0.53(4) 1 calc GR . . A 2
H2BE H 0.1208 -0.0047 0.5288 0.034 Uiso 0.53(4) 1 calc GR . . A 2
H2BF H 0.1352 0.1937 0.5580 0.034 Uiso 0.53(4) 1 calc GR . . A 2
H2AA H 0.1864 0.1593 0.5924 0.034 Uiso 0.47(4) 1 calc GR . . A 1
H2AB H 0.1751 -0.0412 0.5653 0.034 Uiso 0.47(4) 1 calc GR . . A 1
H2AC H 0.1014 0.1093 0.5252 0.034 Uiso 0.47(4) 1 calc GR . . A 1
C3 C 0.3464(5) 0.0482(9) 0.4501(3) 0.0241(16) Uani 1 1 d . . . . .
H3AA H 0.4049 0.1038 0.4804 0.036 Uiso 0.47(4) 1 calc GR . . A 1
H3AB H 0.3148 0.1311 0.4138 0.036 Uiso 0.47(4) 1 calc GR . . A 1
H3AC H 0.3645 -0.0607 0.4312 0.036 Uiso 0.47(4) 1 calc GR . . A 1
H3BD H 0.3919 -0.0506 0.4535 0.036 Uiso 0.53(4) 1 calc GR . . A 2
H3BE H 0.3827 0.1561 0.4690 0.036 Uiso 0.53(4) 1 calc GR . . A 2
H3BF H 0.3096 0.0688 0.4029 0.036 Uiso 0.53(4) 1 calc GR . . A 2

loop_
_atom_site_aniso_label
_atom_site_aniso_U_11
_atom_site_aniso_U_22
_atom_site_aniso_U_33
_atom_site_aniso_U_23
_atom_site_aniso_U_13
_atom_site_aniso_U_12
Bi2 0.00872(13) 0.00850(11) 0.00856(11) 0.00088(9) 0.00299(9) -0.00042(9)
Bi1 0.00843(13) 0.00838(12) 0.00811(11) 0.00042(9) 0.00306(9) -0.00036(9)
I8 0.0065(3) 0.0108(3) 0.0170(3) 0.000 0.0033(2) 0.000
I4 0.0071(2) 0.0118(2) 0.0155(2) -0.00329(15) 0.00244(16) -0.00040(14)
I2 0.0138(2) 0.01046(19) 0.00868(18) -0.00105(14) 0.00334(16) -0.00292(15)
I5 0.0071(2) 0.0118(2) 0.01521(19) -0.00365(15) 0.00291(16) -0.00021(15)
I1 0.0071(3) 0.0110(3) 0.0227(3) 0.000 0.0047(2) 0.000
I7 0.0141(2) 0.01095(19) 0.00895(19) -0.00079(14) 0.00315(16) -0.00327(15)
I6 0.0187(2) 0.0150(2) 0.01198(19) 0.00422(15) 0.00715(17) 0.00002(16)
I3 0.0190(2) 0.0145(2) 0.01186(19) 0.00366(15) 0.00761(17) 0.00013(16)
N5 0.011(3) 0.018(3) 0.012(3) -0.001(2) 0.004(2) -0.002(2)
C5 0.011(3) 0.018(3) 0.012(3) -0.001(2) 0.004(2) -0.002(2)
N6 0.013(3) 0.032(4) 0.005(3) 0.003(2) -0.003(2) 0.003(3)
C6 0.013(3) 0.032(4) 0.005(3) 0.003(2) -0.003(2) 0.003(3)
C1 0.019(3) 0.019(4) 0.017(3) 0.002(3) 0.006(3) 0.000(3)
C4 0.024(4) 0.015(4) 0.030(4) -0.007(3) 0.001(3) -0.001(3)
C2 0.021(4) 0.025(4) 0.028(4) 0.004(3) 0.018(3) -0.002(3)
C3 0.025(4) 0.026(4) 0.025(4) -0.003(3) 0.012(3) 0.002(3)

loop_
_atom_type_symbol
_atom_type_description
_atom_type_scat_dispersion_real
_atom_type_scat_dispersion_imag
_atom_type_scat_source
C C 0.0033 0.0016 'International Tables Vol C Tables 4.2.6.8 and 6.1.1.4'
H H 0.0000 0.0000 'International Tables Vol C Tables 4.2.6.8 and 6.1.1.4'
Bi Bi -4.1077 10.2566 'International Tables Vol C Tables 4.2.6.8 and 6.1.1.4'
I I -0.4742 1.8119 'International Tables Vol C Tables 4.2.6.8 and 6.1.1.4'
N N 0.0061 0.0033 'International Tables Vol C Tables 4.2.6.8 and 6.1.1.4'

loop_
_geom_angle_atom_site_label_1
_geom_angle_atom_site_label_2
_geom_angle_atom_site_label_3
_geom_angle
_geom_angle_site_symmetry_1
_geom_angle_site_symmetry_3
I8 Bi2 I2 83.846(9) . 1_565
I8 Bi2 I5 88.478(12) . .
I4 Bi2 I8 169.250(11) . .
I4 Bi2 I2 85.409(11) . 1_565
I4 Bi2 I5 90.971(11) . .
I5 Bi2 I2 85.318(11) . 1_565
I7 Bi2 I8 86.535(12) . .
I7 Bi2 I4 92.634(12) . .
I7 Bi2 I2 87.250(11) . 1_565
I7 Bi2 I5 171.454(12) . .
I6 Bi2 I8 97.917(11) . .
I6 Bi2 I4 92.825(12) . .
I6 Bi2 I2 178.182(13) . 1_565
I6 Bi2 I5 95.157(13) . .
I6 Bi2 I7 92.402(12) . .
I4 Bi1 I7 86.057(11) . 1_545
I2 Bi1 I4 171.855(12) . .
I2 Bi1 I5 92.408(12) . .
I2 Bi1 I1 85.764(12) . .
I2 Bi1 I7 86.966(11) . 1_545
I5 Bi1 I4 91.288(11) . .
I5 Bi1 I1 171.991(11) . .
I5 Bi1 I7 85.957(11) . 1_545
I1 Bi1 I4 89.578(12) . .
I1 Bi1 I7 86.160(10) . 1_545
I3 Bi1 I4 94.928(12) . .
I3 Bi1 I2 92.237(12) . .
I3 Bi1 I5 91.383(12) . .
I3 Bi1 I1 96.476(11) . .
I3 Bi1 I7 177.186(13) . 1_545
Bi2 I8 Bi2 125.283(18) 2_556 .
Bi2 I4 Bi1 88.816(12) . .
Bi1 I2 Bi2 93.009(11) . 1_545
Bi1 I5 Bi2 88.916(12) . .
Bi1 I1 Bi1 125.151(19) . 2_656
Bi2 I7 Bi1 92.773(11) . 1_565
C6 N5 C1 122.2(5) . .
C6 N5 C2 122.8(5) . .
C2 N5 C1 114.9(5) . .
N6 C5 C1 122.2(5) . .
N6 C5 C2 122.8(5) . .
C2 C5 C1 114.9(5) . .
C5 N6 C4 123.0(6) . .
C5 N6 C3 121.3(5) . .
C4 N6 C3 115.7(5) . .
N5 C6 C4 123.0(6) . .
N5 C6 C3 121.3(5) . .
C4 C6 C3 115.7(5) . .

loop_
_geom_bond_atom_site_label_1
_geom_bond_atom_site_label_2
_geom_bond_distance
_geom_bond_site_symmetry_2
Bi2 I8 3.0966(3) .
Bi2 I4 3.0626(5) .
Bi2 I2 3.3375(4) 1_565
Bi2 I5 3.1577(4) .
Bi2 I7 2.9875(4) .
Bi2 I6 2.8907(4) .
Bi1 I4 3.1522(4) .
Bi1 I2 2.9896(4) .
Bi1 I5 3.0512(5) .
Bi1 I1 3.1001(4) .
Bi1 I7 3.3513(4) 1_545
Bi1 I3 2.8885(4) .
I8 Bi2 3.0966(3) 2_556
I2 Bi2 3.3377(4) 1_545
I1 Bi1 3.1001(3) 2_656
I7 Bi1 3.3513(4) 1_565
N5 C6 1.283(7) .
N5 C1 1.489(8) .
N5 C2 1.486(8) .
C5 N6 1.283(7) .
C5 C1 1.489(8) .
C5 C2 1.486(8) .
N6 C4 1.481(8) .
N6 C3 1.510(8) .
C6 C4 1.481(8) .
C6 C3 1.510(8) .
